data_4020241
loop_
_publ_author_name
'M.G. Davlieva'
'S.V. Lindeman'
'I.S. Neretin'
'J.K. Kochi'

_publ_section_title
;
Isolation, X-ray Structures, and Electronic Spectra of Reactive Intermediates
in Friedel-Crafts Acylations
;
_journal_name_full 'Journal of Organic Chemistry'
_journal_page_first 4013
_journal_page_last 4021
_journal_paper_doi 10.1021/jo0501588
_journal_volume 70
_journal_year 2005
_chemical_formula_moiety 'C16 H14 Cl10 O2 Ti2'
_chemical_formula_sum 'C16 H14 Cl10 O2 Ti2'
_chemical_formula_weight 688.58
_chemical_name_common 'p-toluoyl chloride * TiCl4'
_space_group_IT_number 14
_symmetry_cell_setting monoclinic
_symmetry_space_group_name_Hall '-P 2ybc'
_symmetry_space_group_name_H-M 'P 1 21/c 1'
_cell_angle_alpha 90.00
_cell_angle_beta 107.525(2)
_cell_angle_gamma 90.00
_cell_formula_units_Z 2
_cell_length_a 7.4816(6)
_cell_length_b 18.3327(14)
_cell_length_c 9.5736(8)
_cell_measurement_temperature 123(2)
_cell_volume 1252.15(17)
_diffrn_ambient_temperature 123(2)
_exptl_crystal_density_diffrn 1.826
_cod_original_sg_symbol_H-M 'P 21/c'
_cod_database_code 4020241

loop_
_symmetry_equiv_pos_as_xyz
'x, y, z'
'-x, y+1/2, -z+1/2'
'-x, -y, -z'
'x, -y-1/2, z-1/2'

loop_
_atom_site_label
_atom_site_type_symbol
_atom_site_fract_x
_atom_site_fract_y
_atom_site_fract_z
_atom_site_U_iso_or_equiv
_atom_site_adp_type
_atom_site_occupancy
_atom_site_symmetry_multiplicity
_atom_site_calc_flag
_atom_site_refinement_flags
_atom_site_disorder_assembly
_atom_site_disorder_group
Ti1 Ti 0.34463(4) 0.499971(12) 0.30168(3) 0.02145(7) Uani 1 1 d . . .
Cl1 Cl 0.33716(5) 0.534959(18) 0.55164(4) 0.02397(8) Uani 1 1 d . . .
Cl2 Cl 0.43738(6) 0.611414(19) 0.26377(4) 0.03097(9) Uani 1 1 d . . .
Cl3 Cl 0.39000(6) 0.44804(2) 0.10831(4) 0.03095(9) Uani 1 1 d . . .
Cl4 Cl 0.03726(5) 0.51895(2) 0.21992(5) 0.03182(9) Uani 1 1 d . . .
Cl5 Cl 0.44753(5) 0.28500(2) 0.33384(4) 0.03106(9) Uani 1 1 d . . .
O1 O 0.27326(15) 0.39868(5) 0.37588(12) 0.0250(2) Uani 1 1 d . . .
C1 C 0.16458(19) 0.29194(7) 0.45914(14) 0.0198(2) Uani 1 1 d . . .
C2 C 0.0534(2) 0.33174(8) 0.52673(16) 0.0240(3) Uani 1 1 d . . .
H2A H 0.0622 0.3834 0.5319 0.029 Uiso 1 1 calc R . .
C3 C -0.0685(2) 0.29574(8) 0.58542(16) 0.0269(3) Uani 1 1 d . . .
H3A H -0.1425 0.3229 0.6321 0.032 Uiso 1 1 calc R . .
C4 C -0.0850(2) 0.21969(8) 0.57733(15) 0.0250(3) Uani 1 1 d . . .
C5 C 0.0262(2) 0.18067(8) 0.51071(16) 0.0257(3) Uani 1 1 d . . .
H5A H 0.0160 0.1290 0.5048 0.031 Uiso 1 1 calc R . .
C6 C 0.1515(2) 0.21588(7) 0.45274(16) 0.0232(3) Uani 1 1 d . . .
H6A H 0.2281 0.1885 0.4089 0.028 Uiso 1 1 calc R . .
C7 C 0.28383(19) 0.33288(7) 0.39287(14) 0.0204(2) Uani 1 1 d . . .
C8 C -0.2217(2) 0.18073(11) 0.6387(2) 0.0369(4) Uani 1 1 d . . .
H8D H -0.2143 0.1281 0.6234 0.055 Uiso 1 1 calc R . .
H8A H -0.3490 0.1979 0.5889 0.055 Uiso 1 1 calc R . .
H8B H -0.1908 0.1908 0.7438 0.055 Uiso 1 1 calc R . .

loop_
_atom_site_aniso_label
_atom_site_aniso_U_11
_atom_site_aniso_U_22
_atom_site_aniso_U_33
_atom_site_aniso_U_23
_atom_site_aniso_U_13
_atom_site_aniso_U_12
Ti1 0.02382(13) 0.01656(12) 0.02494(13) 0.00306(8) 0.00880(10) -0.00022(8)
Cl1 0.02267(16) 0.02345(15) 0.02775(16) 0.00014(12) 0.01056(12) 0.00309(12)
Cl2 0.0368(2) 0.01972(16) 0.03713(19) 0.00644(13) 0.01218(15) -0.00378(13)
Cl3 0.0381(2) 0.03004(18) 0.02832(17) -0.00186(13) 0.01544(15) -0.00332(14)
Cl4 0.02494(18) 0.02963(18) 0.0384(2) 0.00519(14) 0.00581(14) 0.00234(13)
Cl5 0.03189(19) 0.02709(17) 0.0420(2) 0.00389(14) 0.02284(16) 0.00585(14)
O1 0.0279(5) 0.0178(4) 0.0314(5) 0.0024(4) 0.0122(4) -0.0009(4)
C1 0.0212(6) 0.0175(5) 0.0213(6) 0.0011(4) 0.0073(5) 0.0005(5)
C2 0.0271(7) 0.0184(6) 0.0287(6) -0.0004(5) 0.0117(5) 0.0020(5)
C3 0.0271(7) 0.0281(7) 0.0298(7) 0.0016(6) 0.0149(6) 0.0040(6)
C4 0.0223(6) 0.0288(7) 0.0237(6) 0.0047(5) 0.0065(5) -0.0020(5)
C5 0.0275(7) 0.0197(6) 0.0299(7) 0.0009(5) 0.0088(6) -0.0038(5)
C6 0.0266(7) 0.0181(6) 0.0263(6) 0.0000(5) 0.0099(5) 0.0008(5)
C7 0.0211(6) 0.0199(6) 0.0212(6) 0.0010(5) 0.0078(5) 0.0014(5)
C8 0.0297(8) 0.0447(9) 0.0396(8) 0.0105(7) 0.0155(7) -0.0062(7)

loop_
_geom_bond_atom_site_label_1
_geom_bond_atom_site_label_2
_geom_bond_distance
_geom_bond_site_symmetry_2
_geom_bond_publ_flag
Ti1 O1 2.1133(10) . ?
Ti1 Cl3 2.1971(5) . ?
Ti1 Cl2 2.2224(4) . ?
Ti1 Cl4 2.2221(5) . ?
Ti1 Cl1 2.4569(5) 3_666 ?
Ti1 Cl1 2.4944(5) . ?
Cl1 Ti1 2.4569(5) 3_666 ?
Cl5 C7 1.7341(14) . ?
O1 C7 1.2166(16) . ?
C1 C6 1.3978(18) . ?
C1 C2 1.4028(19) . ?
C1 C7 1.4501(19) . ?
C2 C3 1.375(2) . ?
C2 H2A 0.9500 . ?
C3 C4 1.400(2) . ?
C3 H3A 0.9500 . ?
C4 C5 1.389(2) . ?
C4 C8 1.504(2) . ?
C5 C6 1.385(2) . ?
C5 H5A 0.9500 . ?
C6 H6A 0.9500 . ?
C8 H8D 0.9800 . ?
C8 H8A 0.9800 . ?
C8 H8B 0.9800 . ?
